data_7707906
loop_
_publ_author_name
'Weller, Ruth'
'Ruppach, Lutz'
'Shlyaykher, Alena'
'Tambornino, Frank'
'Werncke, C. Gunnar'

_publ_section_title
;
 Homoleptic quasilinear metal(i/ii) silylamides of Cr-Co with phenyl and
 allyl functions - impact of the oxidation state on secondary ligand
 interactions.
;
_journal_issue 31
_journal_name_full 'Dalton transactions (Cambridge, England : 2003)'
_journal_page_first 10947
_journal_page_last 10963
_journal_paper_doi 10.1039/d1dt01543e
_journal_volume 50
_journal_year 2021
_chemical_formula_moiety 'C40 H56 Mn N2 Si2'
_chemical_formula_sum 'C40 H56 Mn N2 Si2'
_chemical_formula_weight 675.98
_space_group_crystal_system triclinic
_space_group_IT_number 2
_space_group_name_Hall '-P 1'
_space_group_name_H-M_alt 'P -1'
_atom_sites_solution_hydrogens geom
_atom_sites_solution_primary dual
_audit_creation_date 2021-06-13
_audit_creation_method
;
Olex2 1.3
(compiled 2020.11.12 svn.r5f609507 for OlexSys, GUI svn.r6272)
;
_audit_update_record
;
2021-06-13 deposited with the CCDC.	2021-07-07 downloaded from the CCDC.
;
_cell_angle_alpha 117.392(4)
_cell_angle_beta 97.873(4)
_cell_angle_gamma 90.877(5)
_cell_formula_units_Z 4
_cell_length_a 11.5053(6)
_cell_length_b 19.5096(13)
_cell_length_c 19.5355(11)
_cell_measurement_reflns_used 10126
_cell_measurement_temperature 100
_cell_measurement_theta_max 27.19
_cell_measurement_theta_min 2.50
_cell_volume 3841.3(4)
_computing_cell_refinement
;
X-Area Recipe 1.34.0.0 (STOE, 2019)
;
_computing_data_collection
;
X-Area WinXpose 2.0.22.0 (STOE, 2016)
;
_computing_data_reduction
;
X-Area Integrate 1.77.0.0 (STOE, 2019)
X-Area LANA 1.77.1.0 (STOE, 2019)
;
_computing_molecular_graphics 'Olex2 1.3 (Dolomanov et al., 2009)'
_computing_publication_material 'Olex2 1.3 (Dolomanov et al., 2009)'
_computing_structure_refinement 'XL  (Sheldrick, 2008)'
_computing_structure_solution 'ShelXT (Sheldrick, 2015)'
_diffrn_ambient_temperature 100.0
_diffrn_detector 'imaging plate area detector'
_diffrn_detector_area_resol_mean 6.67
_diffrn_detector_type 'STOE Imaging Plate'
_diffrn_measured_fraction_theta_full 0.996
_diffrn_measured_fraction_theta_max 0.965
_diffrn_measurement_details
;
 211 frames, detector distance = 120 mm
;
_diffrn_measurement_device '2-circle diffractometer'
_diffrn_measurement_device_type 'STOE IPDS 2T'
_diffrn_measurement_method '\w scans'
_diffrn_radiation_collimation '0.5 mm, multiple pinhole'
_diffrn_radiation_monochromator 'planar graphite'
_diffrn_radiation_probe x-ray
_diffrn_radiation_type 'Mo K\a'
_diffrn_radiation_wavelength 0.71073
_diffrn_radiation_xray_symbol K-L~2,3~
_diffrn_reflns_av_unetI/netI 0.1343
_diffrn_reflns_Laue_measured_fraction_full 0.996
_diffrn_reflns_Laue_measured_fraction_max 0.965
_diffrn_reflns_limit_h_max 13
_diffrn_reflns_limit_h_min -14
_diffrn_reflns_limit_k_max 24
_diffrn_reflns_limit_k_min -24
_diffrn_reflns_limit_l_max 24
_diffrn_reflns_limit_l_min -24
_diffrn_reflns_number 38338
_diffrn_reflns_point_group_measured_fraction_full 0.996
_diffrn_reflns_point_group_measured_fraction_max 0.965
_diffrn_reflns_theta_full 25.242
_diffrn_reflns_theta_max 27.089
_diffrn_reflns_theta_min 2.504
_diffrn_source 'sealed X-ray tube, 12 x 0.4 mm LF focus'
_diffrn_source_target Mo
_diffrn_source_type 'STOE C-Tech Mo LFF X-Ray Tube'
_exptl_absorpt_coefficient_mu 0.435
_exptl_absorpt_correction_T_max 0.7923
_exptl_absorpt_correction_T_min 0.6371
_exptl_absorpt_correction_type multi-scan
_exptl_absorpt_process_details
;
STOE LANA, absorption correction by scaling of reflection intensities.
J. Koziskova, F. Hahn, J. Richter, J. Kozisek, "Comparison of different
absorption corrections on the model structure of tetrakis(\m~2~-acetato)-
diaqua-di-copper(II)", Acta Chimica Slovaca, vol. 9, no. 2, 2016, pp. 136 - 140.
Afterwards a spherical absorption correction was performed within STOE LANA.
;
_exptl_crystal_colour 'clear yellowish colourless'
_exptl_crystal_colour_lustre clear
_exptl_crystal_colour_modifier yellowish
_exptl_crystal_colour_primary colourless
_exptl_crystal_density_diffrn 1.169
_exptl_crystal_density_method 'not measured'
_exptl_crystal_description block
_exptl_crystal_F_000 1452
_exptl_crystal_size_max 0.413
_exptl_crystal_size_mid 0.199
_exptl_crystal_size_min 0.144
_refine_diff_density_max 0.632
_refine_diff_density_min -0.857
_refine_diff_density_rms 0.101
_refine_ls_extinction_method none
_refine_ls_goodness_of_fit_ref 0.910
_refine_ls_hydrogen_treatment constr
_refine_ls_matrix_type full
_refine_ls_number_parameters 836
_refine_ls_number_reflns 38338
_refine_ls_number_restraints 0
_refine_ls_restrained_S_all 0.910
_refine_ls_R_factor_all 0.1521
_refine_ls_R_factor_gt 0.0633
_refine_ls_shift/su_max 0.000
_refine_ls_shift/su_mean 0.000
_refine_ls_structure_factor_coef Fsqd
_refine_ls_weighting_details 'w=1/[\s^2^(Fo^2^)+(0.0859P)^2^] where P=(Fo^2^+2Fc^2^)/3'
_refine_ls_weighting_scheme calc
_refine_ls_wR_factor_gt 0.1460
_refine_ls_wR_factor_ref 0.1750
_reflns_Friedel_coverage 0.000
_reflns_number_gt 18385
_reflns_number_total 38338
_reflns_threshold_expression 'I > 2\s(I)'
_cod_data_source_file d1dt01543e2.cif
_cod_data_source_block mnl1
_cod_depositor_comments 'Adding full bibliography for 7707896--7707917.cif.'
_cod_database_code 7707906
_shelx_shelxl_version_number 2016/6
_shelx_space_group_comment
;
The symmetry employed for this shelxl refinement is uniquely defined
by the following loop, which should always be used as a source of
symmetry information in preference to the above space-group names.
They are only intended as comments.
;
_shelx_estimated_absorpt_t_max 0.940
_shelx_estimated_absorpt_t_min 0.841
_exptl_absorpt_special_details
;
The crystal diffracted weakly at angles > 40 \^A\%2(th) 
and was twinned with the twin law -1 0 0 0 0 -1 0 -1 0 
and thus a rather weak data set was obtained.
;
_olex2_refinement_description
;
1. Twinned data refinement
 Scales: 0.7535(8)
 0.2465(8)
2. Fixed Uiso
 At 1.2 times of:
  All C(H) groups
 At 1.5 times of:
  All C(H,H,H) groups
3.a Ternary CH refined with riding coordinates:
 C010(H010), C018(H018), C02G(H02P), C02J(H02Q), C013(H013), C01C(H01),
 C02C(H02), C02D(H10)
3.b Aromatic/amide H refined with riding coordinates:
 C00K(H00K), C00P(H00P), C00R(H00R), C00T(H00T), C011(H011), C014(H014),
 C019(H019), C01A(H01A), C01H(H01H), C01K(H01K), C01R(H01R), C01S(H01S),
 C01U(H01U), C01V(H01V), C01W(H01W), C028(H028), C00D(H00D), C00L(H00L),
 C00M(H00M), C00S(H00S), C00V(H00V), C012(H012), C016(H016), C01B(H01Z),
 C01E(H2), C01F(H3), C01I(H4), C01N(H5), C01O(H6), C020(H020), C027(H027),
 C02H(H11)
3.c Idealised Me refined as rotating group:
 C0AA(H0AA,H0AB,H0AC), C1AA(H1AA,H1AB,H1AC), C01L(H01B,H01C,H01D), C01M(H01E,
 H01F,H01G), C01T(H01I,H01J,H01L), C01Y(H01M,H01N,H01O), C01Z(H01P,H01Q,H01T),
 C021(H02A,H02B,H02C), C025(H02D,H02E,H02F), C02A(H02G,H02H,H02I), C02B(H02J,
 H02K,H02L), C02F(H02M,H02N,H02O), C00U(H00A,H00B,H00C), C017(H01X,H01Y,H),
 C01D(H1,HA,HB), C01P(H7,HC,HD), C01Q(H8,HE,HF), C01X(H9,HG,HH), C022(H02R,H02S,
 H02T), C023(H02U,H02V,H02W), C024(H02X,H02Y,HI), C029(H02Z,HJ,HK), C02I(H12,HL,
 HM), C02K(H13,HN,HO)
;
_olex2_submission_special_instructions 'No special instructions were received'

loop_
_space_group_symop_operation_xyz
'x, y, z'
'-x, -y, -z'

loop_
_atom_site_label
_atom_site_type_symbol
_atom_site_fract_x
_atom_site_fract_y
_atom_site_fract_z
_atom_site_U_iso_or_equiv
_atom_site_adp_type
_atom_site_occupancy
_atom_site_site_symmetry_order
_atom_site_calc_flag
_atom_site_refinement_flags_posn
_atom_site_refinement_flags_adp
_atom_site_refinement_flags_occupancy
_atom_site_disorder_assembly
_atom_site_disorder_group
Mn1 Mn 0.59695(7) 0.18522(5) 0.75114(5) 0.0299(2) Uani 1 1 d . . . . .
Si2 Si 0.80153(12) 0.12273(8) 0.81189(8) 0.0252(3) Uani 1 1 d . . . . .
Si1 Si 0.33661(12) 0.16458(8) 0.68298(8) 0.0262(3) Uani 1 1 d . . . . .
N1 N 0.4568(3) 0.2309(2) 0.7278(2) 0.0252(9) Uani 1 1 d . . . . .
N2 N 0.7663(3) 0.1822(2) 0.7705(2) 0.0232(9) Uani 1 1 d . . . . .
C0AA C 0.9684(5) 0.3771(3) 0.9487(3) 0.0339(14) Uani 1 1 d . . . . .
H0AA H 1.017005 0.335558 0.946668 0.051 Uiso 1 1 calc R U . . .
H0AB H 0.941902 0.402633 0.999527 0.051 Uiso 1 1 calc R U . . .
H0AC H 1.014949 0.415015 0.941413 0.051 Uiso 1 1 calc R U . . .
C1AA C 0.4955(5) 0.3734(4) 0.9522(3) 0.0395(15) Uani 1 1 d . . . . .
H1AA H 0.503156 0.430118 0.976656 0.059 Uiso 1 1 calc R U . . .
H1AB H 0.570346 0.353786 0.936023 0.059 Uiso 1 1 calc R U . . .
H1AC H 0.475310 0.356776 0.989760 0.059 Uiso 1 1 calc R U . . .
C00G C 0.8833(4) 0.1844(3) 0.6752(3) 0.0298(12) Uani 1 1 d . . . . .
C4 C 0.8499(4) 0.2210(3) 0.7504(3) 0.0228(11) Uani 1 1 d . . . . .
C00K C 0.6044(4) 0.1799(3) 0.8919(3) 0.0248(11) Uani 1 1 d . . . . .
H00K H 0.642166 0.229685 0.907560 0.030 Uiso 1 1 calc R U . . .
C2 C 0.6584(4) 0.1141(3) 0.8454(3) 0.0274(11) Uani 1 1 d . . . . .
C00P C 0.9611(4) 0.2250(3) 0.6541(3) 0.0317(12) Uani 1 1 d . . . . .
H00P H 0.982186 0.200798 0.603411 0.038 Uiso 1 1 calc R U . . .
C00R C 0.4879(4) 0.4169(3) 0.7188(3) 0.0350(13) Uani 1 1 d . . . . .
H00R H 0.507167 0.435280 0.683933 0.042 Uiso 1 1 calc R U . . .
C00T C 0.4340(4) 0.4429(3) 0.8409(3) 0.0317(12) Uani 1 1 d . . . . .
H00T H 0.417148 0.479453 0.890413 0.038 Uiso 1 1 calc R U . . .
C00Y C 0.8961(4) 0.2978(3) 0.8029(3) 0.0228(11) Uani 1 1 d . . . . .
C00Z C 0.4294(4) 0.3650(3) 0.8218(3) 0.0285(12) Uani 1 1 d . . . . .
C010 C 0.5232(4) 0.2855(3) 0.6188(3) 0.0330(13) Uani 1 1 d . . . . .
H010 H 0.507804 0.230840 0.608758 0.040 Uiso 1 1 calc R U . . .
C011 C 0.5496(5) -0.0173(3) 0.5904(3) 0.0373(13) Uani 1 1 d . . . . .
H011 H 0.616085 -0.026706 0.564362 0.045 Uiso 1 1 calc R U . . .
C014 C 1.0071(4) 0.2998(3) 0.7065(3) 0.0340(13) Uani 1 1 d . . . . .
H014 H 1.060754 0.326527 0.692241 0.041 Uiso 1 1 calc R U . . .
C1 C 0.4034(4) 0.0697(3) 0.6531(3) 0.0257(11) Uani 1 1 d . . . . .
C018 C 0.8352(4) 0.1029(3) 0.6153(3) 0.0344(13) Uani 1 1 d . . . . .
H018 H 0.784471 0.082254 0.640489 0.041 Uiso 1 1 calc R U . . .
C019 C 0.3599(4) 0.0111(3) 0.6694(3) 0.0293(12) Uani 1 1 d . . . . .
H019 H 0.295806 0.020397 0.697511 0.035 Uiso 1 1 calc R U . . .
C01A C 0.5029(5) -0.0726(3) 0.6063(3) 0.0382(14) Uani 1 1 d . . . . .
H01A H 0.535976 -0.120901 0.590195 0.046 Uiso 1 1 calc R U . . .
C01G C 0.4866(4) 0.3379(3) 0.6955(3) 0.0285(12) Uani 1 1 d . . . . .
C01H C 0.4989(4) 0.1749(3) 0.9155(3) 0.0325(13) Uani 1 1 d . . . . .
H01H H 0.464211 0.220768 0.946315 0.039 Uiso 1 1 calc R U . . .
C01K C 0.5986(4) 0.0424(3) 0.8246(3) 0.0289(12) Uani 1 1 d . . . . .
H01K H 0.631972 -0.003816 0.793231 0.035 Uiso 1 1 calc R U . . .
C01L C 0.8359(5) 0.0225(3) 0.7452(3) 0.0387(14) Uani 1 1 d . . . . .
H01B H 0.766795 -0.005117 0.705302 0.058 Uiso 1 1 calc R U . . .
H01C H 0.856410 -0.005284 0.775511 0.058 Uiso 1 1 calc R U . . .
H01D H 0.902355 0.025371 0.719932 0.058 Uiso 1 1 calc R U . . .
C01M C 0.2584(5) 0.1672(3) 0.5939(3) 0.0349(13) Uani 1 1 d . . . . .
H01E H 0.232170 0.218989 0.608371 0.052 Uiso 1 1 calc R U . . .
H01F H 0.189943 0.128758 0.570839 0.052 Uiso 1 1 calc R U . . .
H01G H 0.312090 0.155364 0.555826 0.052 Uiso 1 1 calc R U . . .
C01R C 0.4930(5) 0.0370(3) 0.8481(3) 0.0375(14) Uani 1 1 d . . . . .
H01R H 0.454329 -0.012555 0.832299 0.045 Uiso 1 1 calc R U . . .
C01S C 0.4429(4) 0.1025(3) 0.8942(3) 0.0343(13) Uani 1 1 d . . . . .
H01S H 0.370991 0.098604 0.911444 0.041 Uiso 1 1 calc R U . . .
C01T C 0.6568(5) 0.3012(4) 0.6233(4) 0.0489(16) Uani 1 1 d . . . . .
H01I H 0.674670 0.355321 0.635528 0.073 Uiso 1 1 calc R U . . .
H01J H 0.680136 0.266844 0.572929 0.073 Uiso 1 1 calc R U . . .
H01L H 0.700426 0.291505 0.664246 0.073 Uiso 1 1 calc R U . . .
C01U C 0.4627(4) 0.4689(3) 0.7895(3) 0.0361(13) Uani 1 1 d . . . . .
H01U H 0.464685 0.522541 0.803664 0.043 Uiso 1 1 calc R U . . .
C01V C 0.4992(4) 0.0521(3) 0.6126(3) 0.0306(13) Uani 1 1 d . . . . .
H01V H 0.530762 0.089277 0.599854 0.037 Uiso 1 1 calc R U . . .
C01W C 0.4080(5) -0.0581(3) 0.6455(3) 0.0363(13) Uani 1 1 d . . . . .
H01W H 0.375691 -0.096712 0.656028 0.044 Uiso 1 1 calc R U . . .
C01Y C 0.4557(6) 0.2933(3) 0.5506(3) 0.0492(16) Uani 1 1 d . . . . .
H01M H 0.371110 0.282483 0.547395 0.074 Uiso 1 1 calc R U . . .
H01N H 0.481106 0.256302 0.501948 0.074 Uiso 1 1 calc R U . . .
H01O H 0.471319 0.346128 0.558342 0.074 Uiso 1 1 calc R U . . .
C01Z C 0.9273(4) 0.1644(3) 0.8952(3) 0.0348(13) Uani 1 1 d . . . . .
H01P H 0.996966 0.175965 0.877339 0.052 Uiso 1 1 calc R U . . .
H01Q H 0.944553 0.126799 0.914651 0.052 Uiso 1 1 calc R U . . .
H01T H 0.906091 0.212125 0.937311 0.052 Uiso 1 1 calc R U . . .
C021 C 0.2250(4) 0.1687(3) 0.7452(3) 0.0350(14) Uani 1 1 d . . . . .
H02A H 0.262446 0.162045 0.789615 0.053 Uiso 1 1 calc R U . . .
H02B H 0.161749 0.127254 0.714215 0.053 Uiso 1 1 calc R U . . .
H02C H 0.191958 0.219049 0.764354 0.053 Uiso 1 1 calc R U . . .
C025 C 0.2801(5) 0.3676(4) 0.9060(3) 0.0453(15) Uani 1 1 d . . . . .
H02D H 0.260077 0.346409 0.940120 0.068 Uiso 1 1 calc R U . . .
H02E H 0.219018 0.348753 0.859630 0.068 Uiso 1 1 calc R U . . .
H02F H 0.285099 0.424305 0.934266 0.068 Uiso 1 1 calc R U . . .
C3 C 0.4565(4) 0.3111(3) 0.7483(3) 0.0251(12) Uani 1 1 d . . . . .
C028 C 0.9749(4) 0.3353(3) 0.7795(3) 0.0304(13) Uani 1 1 d . . . . .
H028 H 1.007002 0.386716 0.815100 0.036 Uiso 1 1 calc R U . . .
C02A C 0.7583(5) 0.1019(4) 0.5446(3) 0.0510(17) Uani 1 1 d . . . . .
H02G H 0.691451 0.132518 0.561496 0.077 Uiso 1 1 calc R U . . .
H02H H 0.729124 0.048295 0.506911 0.077 Uiso 1 1 calc R U . . .
H02I H 0.804947 0.124045 0.520051 0.077 Uiso 1 1 calc R U . . .
C02B C 0.7825(5) 0.4058(3) 0.8860(3) 0.0418(14) Uani 1 1 d . . . . .
H02J H 0.753441 0.429871 0.936080 0.063 Uiso 1 1 calc R U . . .
H02K H 0.715639 0.382801 0.843239 0.063 Uiso 1 1 calc R U . . .
H02L H 0.828018 0.445163 0.880281 0.063 Uiso 1 1 calc R U . . .
C02F C 0.9337(5) 0.0484(3) 0.5885(4) 0.0545(19) Uani 1 1 d . . . . .
H02M H 0.979065 0.063402 0.557848 0.082 Uiso 1 1 calc R U . . .
H02N H 0.898650 -0.005091 0.556344 0.082 Uiso 1 1 calc R U . . .
H02O H 0.985994 0.052147 0.634400 0.082 Uiso 1 1 calc R U . . .
C02G C 0.3988(4) 0.3414(3) 0.8809(3) 0.0291(13) Uani 1 1 d . . . . .
H02P H 0.393697 0.283548 0.856438 0.035 Uiso 1 1 calc R U . . .
C02J C 0.8612(4) 0.3426(3) 0.8837(3) 0.0260(12) Uani 1 1 d . . . . .
H02Q H 0.814259 0.305387 0.893457 0.031 Uiso 1 1 calc R U . . .
Mn2 Mn 0.98089(7) 0.31548(5) 0.24723(5) 0.0321(2) Uani 1 1 d . . . . .
Si4 Si 1.15452(12) 0.37799(9) 0.18440(9) 0.0286(3) Uani 1 1 d . . . . .
Si3 Si 0.75559(13) 0.32883(9) 0.31485(8) 0.0265(3) Uani 1 1 d . . . . .
N3 N 0.8552(3) 0.2662(2) 0.2706(2) 0.0241(9) Uani 1 1 d . . . . .
N4 N 1.1421(3) 0.3216(2) 0.2290(2) 0.0262(10) Uani 1 1 d . . . . .
C00D C 0.9173(4) 0.3203(3) 0.1074(3) 0.0286(12) Uani 1 1 d . . . . .
H00D H 0.946213 0.270780 0.091198 0.034 Uiso 1 1 calc R U . . .
C00E C 1.3039(4) 0.3226(3) 0.3246(3) 0.0233(11) Uani 1 1 d . . . . .
C00H C 1.2517(4) 0.2061(3) 0.2006(3) 0.0279(12) Uani 1 1 d . . . . .
C6 C 0.9941(4) 0.3871(3) 0.1549(3) 0.0226(11) Uani 1 1 d . . . . .
C00L C 0.9517(5) 0.4453(3) 0.3863(3) 0.0321(13) Uani 1 1 d . . . . .
H00L H 0.990268 0.407847 0.397109 0.039 Uiso 1 1 calc R U . . .
C00M C 0.7856(4) 0.0512(3) 0.1561(3) 0.0328(13) Uani 1 1 d . . . . .
H00M H 0.746890 0.013713 0.106053 0.039 Uiso 1 1 calc R U . . .
C8 C 1.2343(4) 0.2842(3) 0.2513(3) 0.0222(11) Uani 1 1 d . . . . .
C00Q C 0.7864(4) 0.1295(3) 0.1756(3) 0.0252(11) Uani 1 1 d . . . . .
C00S C 0.8966(4) 0.0812(3) 0.2793(3) 0.0260(11) Uani 1 1 d . . . . .
H00S H 0.934022 0.064498 0.314759 0.031 Uiso 1 1 calc R U . . .
C00U C 0.7190(4) 0.3247(3) 0.4032(3) 0.0314(12) Uani 1 1 d . . . . .
H00A H 0.686978 0.272038 0.388516 0.047 Uiso 1 1 calc R U . . .
H00B H 0.660314 0.361167 0.425320 0.047 Uiso 1 1 calc R U . . .
H00C H 0.790418 0.338629 0.442199 0.047 Uiso 1 1 calc R U . . .
C00V C 1.3908(4) 0.2835(3) 0.3475(3) 0.0291(12) Uani 1 1 d . . . . .
H00V H 1.437994 0.309302 0.397742 0.035 Uiso 1 1 calc R U . . .
C5 C 0.8349(4) 0.4268(3) 0.3462(3) 0.0271(11) Uani 1 1 d . . . . .
C00X C 0.9015(4) 0.1595(3) 0.3017(3) 0.0233(11) Uani 1 1 d . . . . .
C012 C 1.0121(5) 0.5172(3) 0.4104(3) 0.0363(13) Uani 1 1 d . . . . .
H012 H 1.091445 0.527561 0.436226 0.044 Uiso 1 1 calc R U . . .
C013 C 0.9759(4) 0.2147(3) 0.3802(3) 0.0281(12) Uani 1 1 d . . . . .
H013 H 0.963631 0.269039 0.390728 0.034 Uiso 1 1 calc R U . . .
C016 C 0.9466(4) 0.4580(3) 0.1794(3) 0.0286(12) Uani 1 1 d . . . . .
H016 H 0.995845 0.504048 0.213400 0.034 Uiso 1 1 calc R U . . .
C017 C 1.4038(5) 0.4590(3) 0.4015(3) 0.0402(15) Uani 1 1 d . . . . .
H01X H 1.389302 0.512917 0.434353 0.060 Uiso 1 1 calc R U . . .
H01Y H 1.425029 0.453593 0.352410 0.060 Uiso 1 1 calc R U . . .
H H 1.468548 0.444437 0.428938 0.060 Uiso 1 1 calc R U . . .
C01B C 0.7839(5) 0.4847(3) 0.3345(3) 0.0319(12) Uani 1 1 d . . . . .
H01Z H 0.705029 0.474957 0.307998 0.038 Uiso 1 1 calc R U . . .
C01C C 1.2924(4) 0.4060(3) 0.3838(3) 0.0296(12) Uani 1 1 d . . . . .
H01 H 1.227067 0.425226 0.359797 0.035 Uiso 1 1 calc R U . . .
C01D C 1.1069(5) 0.2032(4) 0.3772(3) 0.0421(14) Uani 1 1 d . . . . .
H1 H 1.121545 0.151140 0.369960 0.063 Uiso 1 1 calc R U . . .
HA H 1.153982 0.241938 0.426215 0.063 Uiso 1 1 calc R U . . .
HB H 1.129083 0.209291 0.333466 0.063 Uiso 1 1 calc R U . . .
C01E C 0.9580(5) 0.5728(3) 0.3971(3) 0.0353(13) Uani 1 1 d . . . . .
H2 H 0.999091 0.621797 0.413370 0.042 Uiso 1 1 calc R U . . .
C01F C 0.8394(4) 0.0265(3) 0.2074(3) 0.0286(12) Uani 1 1 d . . . . .
H3 H 0.837063 -0.027084 0.193395 0.034 Uiso 1 1 calc R U . . .
C01I C 0.8430(5) 0.5566(3) 0.3598(3) 0.0427(15) Uani 1 1 d . . . . .
H4 H 0.803702 0.595180 0.351412 0.051 Uiso 1 1 calc R U . . .
C01N C 0.8291(5) 0.4635(3) 0.1558(3) 0.0345(13) Uani 1 1 d . . . . .
H5 H 0.799623 0.512951 0.172707 0.041 Uiso 1 1 calc R U . . .
C01O C 1.4074(4) 0.2073(3) 0.2968(3) 0.0331(13) Uani 1 1 d . . . . .
H6 H 1.466118 0.181118 0.312010 0.040 Uiso 1 1 calc R U . . .
C01P C 1.2262(5) 0.4775(3) 0.2468(4) 0.0477(16) Uani 1 1 d . . . . .
H7 H 1.190732 0.502343 0.294327 0.072 Uiso 1 1 calc R U . . .
HC H 1.215139 0.507583 0.218092 0.072 Uiso 1 1 calc R U . . .
HD H 1.310569 0.475109 0.260835 0.072 Uiso 1 1 calc R U . . .
C01Q C 1.1008(5) 0.0923(3) 0.1187(3) 0.0405(14) Uani 1 1 d . . . . .
H8 H 1.048687 0.065621 0.068202 0.061 Uiso 1 1 calc R U . . .
HE H 1.053289 0.112206 0.160809 0.061 Uiso 1 1 calc R U . . .
HF H 1.152959 0.055776 0.125377 0.061 Uiso 1 1 calc R U . . .
C01X C 0.9411(5) 0.2038(3) 0.4475(3) 0.0396(14) Uani 1 1 d . . . . .
H9 H 0.855863 0.206167 0.446439 0.059 Uiso 1 1 calc R U . . .
HG H 0.982571 0.244927 0.497227 0.059 Uiso 1 1 calc R U . . .
HH H 0.962401 0.153241 0.441929 0.059 Uiso 1 1 calc R U . . .
C020 C 0.7550(5) 0.3970(3) 0.1076(3) 0.0325(12) Uani 1 1 d . . . . .
H020 H 0.674722 0.400667 0.091340 0.039 Uiso 1 1 calc R U . . .
C022 C 0.6144(4) 0.3222(3) 0.2507(3) 0.0334(13) Uani 1 1 d . . . . .
H02R H 0.631959 0.325981 0.204772 0.050 Uiso 1 1 calc R U . . .
H02S H 0.567955 0.364756 0.279920 0.050 Uiso 1 1 calc R U . . .
H02T H 0.569375 0.272559 0.233845 0.050 Uiso 1 1 calc R U . . .
C023 C 1.2285(5) 0.3343(4) 0.0966(4) 0.0482(17) Uani 1 1 d . . . . .
H02U H 1.309845 0.326395 0.111928 0.072 Uiso 1 1 calc R U . . .
H02V H 1.228491 0.369222 0.073128 0.072 Uiso 1 1 calc R U . . .
H02W H 1.186010 0.284390 0.058480 0.072 Uiso 1 1 calc R U . . .
C024 C 1.2592(5) 0.4126(4) 0.4592(3) 0.0459(15) Uani 1 1 d . . . . .
H02X H 1.186927 0.379156 0.447184 0.069 Uiso 1 1 calc R U . . .
H02Y H 1.246047 0.466477 0.493398 0.069 Uiso 1 1 calc R U . . .
HI H 1.323103 0.396406 0.485638 0.069 Uiso 1 1 calc R U . . .
C027 C 0.7984(5) 0.3253(3) 0.0834(3) 0.0351(13) Uani 1 1 d . . . . .
H027 H 0.747905 0.279494 0.050606 0.042 Uiso 1 1 calc R U . . .
C029 C 0.5965(4) 0.1227(3) 0.0907(3) 0.0388(14) Uani 1 1 d . . . . .
H02Z H 0.559018 0.144332 0.057669 0.058 Uiso 1 1 calc R U . . .
HJ H 0.558970 0.139791 0.137399 0.058 Uiso 1 1 calc R U . . .
HK H 0.587427 0.066012 0.061502 0.058 Uiso 1 1 calc R U . . .
C02C C 0.7276(4) 0.1510(3) 0.1152(3) 0.0262(12) Uani 1 1 d . . . . .
H02 H 0.734153 0.208837 0.139333 0.031 Uiso 1 1 calc R U . . .
C02D C 1.1749(5) 0.1598(3) 0.1216(3) 0.0339(13) Uani 1 1 d . . . . .
H10 H 1.119492 0.195199 0.113242 0.041 Uiso 1 1 calc R U . . .
C7 C 0.8465(4) 0.1855(3) 0.2498(3) 0.0245(12) Uani 1 1 d . . . . .
C02H C 1.3384(5) 0.1702(3) 0.2245(3) 0.0310(13) Uani 1 1 d . . . . .
H11 H 1.350718 0.118314 0.190005 0.037 Uiso 1 1 calc R U . . .
C02I C 0.7885(5) 0.1205(3) 0.0430(3) 0.0365(14) Uani 1 1 d . . . . .
H12 H 0.780507 0.063716 0.016838 0.055 Uiso 1 1 calc R U . . .
HL H 0.872147 0.139291 0.059006 0.055 Uiso 1 1 calc R U . . .
HM H 0.751653 0.139026 0.007065 0.055 Uiso 1 1 calc R U . . .
C02K C 1.2477(5) 0.1287(4) 0.0538(4) 0.0477(17) Uani 1 1 d . . . . .
H13 H 1.300313 0.091890 0.059267 0.072 Uiso 1 1 calc R U . . .
HN H 1.294472 0.172043 0.055564 0.072 Uiso 1 1 calc R U . . .
HO H 1.194189 0.102596 0.003828 0.072 Uiso 1 1 calc R U . . .

loop_
_atom_site_aniso_label
_atom_site_aniso_U_11
_atom_site_aniso_U_22
_atom_site_aniso_U_33
_atom_site_aniso_U_23
_atom_site_aniso_U_13
_atom_site_aniso_U_12
Mn1 0.0292(4) 0.0306(5) 0.0297(4) 0.0141(4) 0.0039(4) 0.0024(3)
Si2 0.0270(7) 0.0279(8) 0.0224(7) 0.0138(6) 0.0014(6) 0.0036(6)
Si1 0.0286(8) 0.0249(8) 0.0228(7) 0.0103(7) 0.0004(6) -0.0014(6)
N1 0.033(2) 0.022(2) 0.022(2) 0.0124(19) 0.0043(19) 0.0013(18)
N2 0.025(2) 0.024(2) 0.024(2) 0.015(2) 0.0048(18) 0.0021(18)
C0AA 0.037(3) 0.040(4) 0.024(3) 0.014(3) 0.002(2) -0.005(3)
C1AA 0.056(4) 0.033(4) 0.027(3) 0.016(3) -0.007(3) 0.005(3)
C00G 0.027(3) 0.039(3) 0.022(3) 0.014(3) 0.001(2) 0.003(2)
C4 0.021(2) 0.029(3) 0.024(3) 0.019(2) -0.002(2) 0.004(2)
C00K 0.027(3) 0.025(3) 0.026(3) 0.016(2) 0.000(2) 0.001(2)
C2 0.034(3) 0.024(3) 0.022(3) 0.010(2) -0.001(2) 0.000(2)
C00P 0.026(3) 0.039(3) 0.032(3) 0.018(3) 0.005(2) -0.001(2)
C00R 0.035(3) 0.032(3) 0.033(3) 0.013(3) 0.003(3) -0.003(2)
C00T 0.032(3) 0.030(3) 0.022(3) 0.005(2) -0.002(2) 0.004(2)
C00Y 0.023(2) 0.029(3) 0.022(3) 0.020(2) -0.007(2) 0.003(2)
C00Z 0.027(3) 0.024(3) 0.026(3) 0.006(2) -0.002(2) 0.003(2)
C010 0.041(3) 0.024(3) 0.035(3) 0.015(3) 0.007(3) 0.001(2)
C011 0.040(3) 0.030(3) 0.032(3) 0.006(3) 0.005(3) -0.001(2)
C014 0.033(3) 0.041(4) 0.037(3) 0.025(3) 0.007(3) -0.003(2)
C1 0.023(2) 0.030(3) 0.021(3) 0.013(2) -0.007(2) -0.003(2)
C018 0.033(3) 0.038(3) 0.024(3) 0.006(3) 0.010(2) -0.007(2)
C019 0.035(3) 0.028(3) 0.028(3) 0.018(3) 0.000(2) 0.002(2)
C01A 0.050(3) 0.027(3) 0.028(3) 0.007(3) 0.001(3) 0.005(3)
C01G 0.030(3) 0.022(3) 0.028(3) 0.009(2) 0.001(2) -0.001(2)
C01H 0.033(3) 0.033(3) 0.031(3) 0.013(3) 0.011(2) 0.003(2)
C01K 0.033(3) 0.029(3) 0.028(3) 0.016(3) 0.003(2) 0.002(2)
C01L 0.049(3) 0.032(3) 0.036(3) 0.015(3) 0.012(3) 0.011(3)
C01M 0.040(3) 0.034(3) 0.026(3) 0.012(3) 0.000(2) -0.001(2)
C01R 0.047(3) 0.034(3) 0.029(3) 0.014(3) 0.007(3) -0.013(3)
C01S 0.028(3) 0.042(4) 0.034(3) 0.020(3) 0.001(2) -0.005(2)
C01T 0.051(4) 0.050(4) 0.053(4) 0.026(3) 0.021(3) 0.010(3)
C01U 0.036(3) 0.021(3) 0.046(4) 0.013(3) 0.001(3) 0.005(2)
C01V 0.035(3) 0.023(3) 0.032(3) 0.012(3) 0.006(3) -0.004(2)
C01W 0.042(3) 0.032(3) 0.041(3) 0.026(3) -0.009(3) -0.001(3)
C01Y 0.084(5) 0.031(4) 0.028(3) 0.014(3) -0.003(3) -0.003(3)
C01Z 0.036(3) 0.039(3) 0.032(3) 0.020(3) 0.002(3) 0.004(3)
C021 0.028(3) 0.035(3) 0.037(3) 0.013(3) 0.005(3) 0.005(2)
C025 0.049(4) 0.054(4) 0.033(3) 0.019(3) 0.011(3) 0.012(3)
C3 0.023(3) 0.024(3) 0.025(3) 0.009(2) 0.002(2) 0.000(2)
C028 0.032(3) 0.024(3) 0.037(3) 0.016(3) 0.002(3) -0.004(2)
C02A 0.055(4) 0.066(5) 0.029(3) 0.023(3) -0.004(3) -0.029(3)
C02B 0.043(3) 0.046(4) 0.036(3) 0.019(3) 0.006(3) 0.010(3)
C02F 0.049(4) 0.037(4) 0.052(4) -0.004(3) 0.024(3) -0.003(3)
C02G 0.035(3) 0.025(3) 0.021(3) 0.006(2) 0.001(2) 0.002(2)
C02J 0.031(3) 0.022(3) 0.023(3) 0.009(2) 0.007(2) -0.003(2)
Mn2 0.0327(4) 0.0332(5) 0.0319(5) 0.0162(4) 0.0072(4) 0.0002(4)
Si4 0.0279(7) 0.0352(9) 0.0294(8) 0.0213(7) 0.0025(6) 0.0024(6)
Si3 0.0324(8) 0.0247(8) 0.0227(7) 0.0107(7) 0.0073(6) 0.0031(6)
N3 0.031(2) 0.026(2) 0.016(2) 0.0095(19) 0.0067(18) 0.0010(18)
N4 0.030(2) 0.023(2) 0.023(2) 0.009(2) 0.0056(19) 0.0031(18)
C00D 0.031(3) 0.025(3) 0.032(3) 0.015(3) 0.005(2) 0.003(2)
C00E 0.029(3) 0.026(3) 0.021(3) 0.015(2) 0.012(2) 0.003(2)
C00H 0.029(3) 0.025(3) 0.028(3) 0.010(2) 0.009(2) 0.003(2)
C6 0.030(3) 0.029(3) 0.016(2) 0.018(2) 0.000(2) 0.004(2)
C00L 0.038(3) 0.026(3) 0.029(3) 0.010(3) 0.009(3) 0.001(2)
C00M 0.033(3) 0.023(3) 0.033(3) 0.005(2) 0.008(2) -0.006(2)
C8 0.020(2) 0.031(3) 0.022(3) 0.017(2) 0.004(2) 0.008(2)
C00Q 0.026(3) 0.026(3) 0.026(3) 0.013(2) 0.009(2) 0.000(2)
C00S 0.027(3) 0.028(3) 0.031(3) 0.021(2) 0.002(2) 0.003(2)
C00U 0.037(3) 0.033(3) 0.027(3) 0.015(3) 0.009(2) 0.006(2)
C00V 0.030(3) 0.041(3) 0.026(3) 0.025(3) 0.001(2) 0.008(2)
C5 0.036(3) 0.026(3) 0.018(2) 0.007(2) 0.013(2) 0.009(2)
C00X 0.024(2) 0.028(3) 0.024(3) 0.017(2) 0.007(2) 0.005(2)
C012 0.035(3) 0.034(3) 0.036(3) 0.014(3) 0.009(3) -0.003(2)
C013 0.038(3) 0.027(3) 0.024(3) 0.015(2) 0.004(2) 0.002(2)
C016 0.036(3) 0.028(3) 0.021(3) 0.013(2) -0.007(2) 0.000(2)
C017 0.036(3) 0.032(3) 0.036(3) 0.005(3) -0.007(3) -0.002(3)
C01B 0.039(3) 0.029(3) 0.032(3) 0.018(3) 0.007(2) 0.009(2)
C01C 0.032(3) 0.033(3) 0.023(3) 0.014(2) 0.001(2) 0.009(2)
C01D 0.040(3) 0.049(4) 0.033(3) 0.019(3) -0.004(3) -0.002(3)
C01E 0.049(3) 0.023(3) 0.039(3) 0.018(3) 0.011(3) 0.000(2)
C01F 0.035(3) 0.024(3) 0.032(3) 0.019(3) 0.003(2) 0.001(2)
C01I 0.058(4) 0.031(3) 0.045(4) 0.020(3) 0.020(3) 0.014(3)
C01N 0.039(3) 0.026(3) 0.037(3) 0.013(3) 0.009(3) 0.006(2)
C01O 0.030(3) 0.036(3) 0.045(3) 0.027(3) 0.011(3) 0.009(2)
C01P 0.044(3) 0.056(4) 0.054(4) 0.041(4) -0.017(3) -0.009(3)
C01Q 0.034(3) 0.036(4) 0.038(3) 0.008(3) 0.000(3) 0.001(3)
C01X 0.056(4) 0.038(4) 0.030(3) 0.020(3) 0.006(3) 0.006(3)
C020 0.030(3) 0.040(4) 0.029(3) 0.018(3) 0.002(2) 0.006(2)
C022 0.036(3) 0.031(3) 0.033(3) 0.013(3) 0.012(3) 0.002(2)
C023 0.044(3) 0.069(5) 0.054(4) 0.045(4) 0.017(3) 0.017(3)
C024 0.060(4) 0.051(4) 0.032(3) 0.021(3) 0.014(3) 0.026(3)
C027 0.035(3) 0.033(3) 0.034(3) 0.014(3) 0.000(3) -0.005(2)
C029 0.037(3) 0.047(4) 0.032(3) 0.023(3) -0.006(3) 0.006(3)
C02C 0.030(3) 0.027(3) 0.025(3) 0.017(2) -0.002(2) 0.001(2)
C02D 0.046(3) 0.024(3) 0.030(3) 0.009(3) 0.013(3) 0.005(3)
C7 0.027(3) 0.019(3) 0.031(3) 0.011(2) 0.014(2) 0.002(2)
C02H 0.035(3) 0.025(3) 0.041(4) 0.020(3) 0.016(3) 0.006(2)
C02I 0.053(4) 0.027(3) 0.026(3) 0.008(3) 0.011(3) 0.003(3)
C02K 0.055(4) 0.036(4) 0.036(4) 0.003(3) 0.011(3) 0.002(3)

loop_
_atom_type_symbol
_atom_type_description
_atom_type_scat_dispersion_real
_atom_type_scat_dispersion_imag
_atom_type_scat_source
C C 0.0033 0.0016 'International Tables Vol C Tables 4.2.6.8 and 6.1.1.4'
H H 0.0000 0.0000 'International Tables Vol C Tables 4.2.6.8 and 6.1.1.4'
Mn Mn 0.3368 0.7283 'International Tables Vol C Tables 4.2.6.8 and 6.1.1.4'
N N 0.0061 0.0033 'International Tables Vol C Tables 4.2.6.8 and 6.1.1.4'
Si Si 0.0817 0.0704 'International Tables Vol C Tables 4.2.6.8 and 6.1.1.4'

loop_
_geom_angle_atom_site_label_1
_geom_angle_atom_site_label_2
_geom_angle_atom_site_label_3
_geom_angle
_geom_angle_site_symmetry_1
_geom_angle_site_symmetry_3
_geom_angle_publ_flag
N2 Mn1 N1 152.29(17) . . ?
N2 Si2 C2 100.5(2) . . ?
N2 Si2 C01L 116.9(2) . . ?
N2 Si2 C01Z 113.8(2) . . ?
C01L Si2 C2 107.5(2) . . ?
C01L Si2 C01Z 106.2(3) . . ?
C01Z Si2 C2 111.8(2) . . ?
N1 Si1 C1 102.8(2) . . ?
N1 Si1 C01M 112.6(2) . . ?
N1 Si1 C021 116.4(2) . . ?
C01M Si1 C1 109.2(2) . . ?
C021 Si1 C1 107.6(2) . . ?
C021 Si1 C01M 107.9(2) . . ?
Si1 N1 Mn1 112.3(2) . . ?
C3 N1 Mn1 122.8(3) . . ?
C3 N1 Si1 124.9(3) . . ?
Si2 N2 Mn1 110.9(2) . . ?
C4 N2 Mn1 124.8(3) . . ?
C4 N2 Si2 124.3(3) . . ?
H0AA C0AA H0AB 109.5 . . ?
H0AA C0AA H0AC 109.5 . . ?
H0AB C0AA H0AC 109.5 . . ?
C02J C0AA H0AA 109.5 . . ?
C02J C0AA H0AB 109.5 . . ?
C02J C0AA H0AC 109.5 . . ?
H1AA C1AA H1AB 109.5 . . ?
H1AA C1AA H1AC 109.5 . . ?
H1AB C1AA H1AC 109.5 . . ?
C02G C1AA H1AA 109.5 . . ?
C02G C1AA H1AB 109.5 . . ?
C02G C1AA H1AC 109.5 . . ?
C4 C00G C018 122.0(4) . . ?
C00P C00G C4 119.7(5) . . ?
C00P C00G C018 118.2(4) . . ?
N2 C4 C00G 120.1(5) . . ?
C00Y C4 N2 120.8(4) . . ?
C00Y C4 C00G 119.0(4) . . ?
C2 C00K H00K 118.9 . . ?
C01H C00K H00K 118.9 . . ?
C01H C00K C2 122.3(5) . . ?
C00K C2 Si2 121.3(4) . . ?
C01K C2 Si2 122.6(4) . . ?
C01K C2 C00K 116.1(4) . . ?
C00G C00P H00P 119.7 . . ?
C014 C00P C00G 120.6(5) . . ?
C014 C00P H00P 119.7 . . ?
C01G C00R H00R 118.8 . . ?
C01U C00R H00R 118.8 . . ?
C01U C00R C01G 122.4(5) . . ?
C00Z C00T H00T 119.2 . . ?
C00Z C00T C01U 121.7(5) . . ?
C01U C00T H00T 119.2 . . ?
C4 C00Y C02J 122.4(4) . . ?
C028 C00Y C4 119.0(4) . . ?
C028 C00Y C02J 118.5(5) . . ?
C00T C00Z C3 118.7(5) . . ?
C00T C00Z C02G 118.5(5) . . ?
C3 C00Z C02G 122.7(5) . . ?
C01G C010 H010 107.9 . . ?
C01G C010 C01T 109.9(5) . . ?
C01G C010 C01Y 113.2(5) . . ?
C01T C010 H010 107.9 . . ?
C01Y C010 H010 107.9 . . ?
C01Y C010 C01T 109.7(4) . . ?
C01A C011 H011 120.2 . . ?
C01A C011 C01V 119.5(5) . . ?
C01V C011 H011 120.2 . . ?
C00P C014 H014 120.2 . . ?
C028 C014 C00P 119.7(5) . . ?
C028 C014 H014 120.2 . . ?
C019 C1 Si1 122.5(4) . . ?
C01V C1 Si1 121.8(4) . . ?
C01V C1 C019 115.8(5) . . ?
C00G C018 H018 107.6 . . ?
C00G C018 C02A 111.6(5) . . ?
C00G C018 C02F 112.3(4) . . ?
C02A C018 H018 107.6 . . ?
C02A C018 C02F 109.9(5) . . ?
C02F C018 H018 107.6 . . ?
C1 C019 H019 119.2 . . ?
C01W C019 C1 121.5(5) . . ?
C01W C019 H019 119.2 . . ?
C011 C01A H01A 120.0 . . ?
C011 C01A C01W 120.0(5) . . ?
C01W C01A H01A 120.0 . . ?
C00R C01G C010 118.8(5) . . ?
C00R C01G C3 118.1(5) . . ?
C3 C01G C010 123.0(5) . . ?
C00K C01H H01H 120.1 . . ?
C00K C01H C01S 119.8(5) . . ?
C01S C01H H01H 120.1 . . ?
C2 C01K H01K 119.0 . . ?
C01R C01K C2 121.9(5) . . ?
C01R C01K H01K 119.0 . . ?
Si2 C01L H01B 109.5 . . ?
Si2 C01L H01C 109.5 . . ?
Si2 C01L H01D 109.5 . . ?
H01B C01L H01C 109.5 . . ?
H01B C01L H01D 109.5 . . ?
H01C C01L H01D 109.5 . . ?
Si1 C01M H01E 109.5 . . ?
Si1 C01M H01F 109.5 . . ?
Si1 C01M H01G 109.5 . . ?
H01E C01M H01F 109.5 . . ?
H01E C01M H01G 109.5 . . ?
H01F C01M H01G 109.5 . . ?
C01K C01R H01R 119.7 . . ?
C01S C01R C01K 120.6(5) . . ?
C01S C01R H01R 119.7 . . ?
C01H C01S H01S 120.4 . . ?
C01R C01S C01H 119.2(5) . . ?
C01R C01S H01S 120.4 . . ?
C010 C01T H01I 109.5 . . ?
C010 C01T H01J 109.5 . . ?
C010 C01T H01L 109.5 . . ?
H01I C01T H01J 109.5 . . ?
H01I C01T H01L 109.5 . . ?
H01J C01T H01L 109.5 . . ?
C00R C01U C00T 119.4(5) . . ?
C00R C01U H01U 120.3 . . ?
C00T C01U H01U 120.3 . . ?
C011 C01V C1 122.5(5) . . ?
C011 C01V H01V 118.8 . . ?
C1 C01V H01V 118.8 . . ?
C019 C01W C01A 120.7(5) . . ?
C019 C01W H01W 119.7 . . ?
C01A C01W H01W 119.7 . . ?
C010 C01Y H01M 109.5 . . ?
C010 C01Y H01N 109.5 . . ?
C010 C01Y H01O 109.5 . . ?
H01M C01Y H01N 109.5 . . ?
H01M C01Y H01O 109.5 . . ?
H01N C01Y H01O 109.5 . . ?
Si2 C01Z H01P 109.5 . . ?
Si2 C01Z H01Q 109.5 . . ?
Si2 C01Z H01T 109.5 . . ?
H01P C01Z H01Q 109.5 . . ?
H01P C01Z H01T 109.5 . . ?
H01Q C01Z H01T 109.5 . . ?
Si1 C021 H02A 109.5 . . ?
Si1 C021 H02B 109.5 . . ?
Si1 C021 H02C 109.5 . . ?
H02A C021 H02B 109.5 . . ?
H02A C021 H02C 109.5 . . ?
H02B C021 H02C 109.5 . . ?
H02D C025 H02E 109.5 . . ?
H02D C025 H02F 109.5 . . ?
H02E C025 H02F 109.5 . . ?
C02G C025 H02D 109.5 . . ?
C02G C025 H02E 109.5 . . ?
C02G C025 H02F 109.5 . . ?
N1 C3 C01G 120.1(4) . . ?
C00Z C3 N1 120.3(4) . . ?
C00Z C3 C01G 119.6(5) . . ?
C00Y C028 H028 119.0 . . ?
C014 C028 C00Y 121.9(5) . . ?
C014 C028 H028 119.0 . . ?
C018 C02A H02G 109.5 . . ?
C018 C02A H02H 109.5 . . ?
C018 C02A H02I 109.5 . . ?
H02G C02A H02H 109.5 . . ?
H02G C02A H02I 109.5 . . ?
H02H C02A H02I 109.5 . . ?
H02J C02B H02K 109.5 . . ?
H02J C02B H02L 109.5 . . ?
H02K C02B H02L 109.5 . . ?
C02J C02B H02J 109.5 . . ?
C02J C02B H02K 109.5 . . ?
C02J C02B H02L 109.5 . . ?
C018 C02F H02M 109.5 . . ?
C018 C02F H02N 109.5 . . ?
C018 C02F H02O 109.5 . . ?
H02M C02F H02N 109.5 . . ?
H02M C02F H02O 109.5 . . ?
H02N C02F H02O 109.5 . . ?
C1AA C02G C025 110.0(5) . . ?
C1AA C02G H02P 108.0 . . ?
C00Z C02G C1AA 110.3(4) . . ?
C00Z C02G C025 112.4(5) . . ?
C00Z C02G H02P 108.0 . . ?
C025 C02G H02P 108.0 . . ?
C0AA C02J H02Q 107.7 . . ?
C00Y C02J C0AA 112.3(4) . . ?
C00Y C02J H02Q 107.7 . . ?
C02B C02J C0AA 110.8(4) . . ?
C02B C02J C00Y 110.5(4) . . ?
C02B C02J H02Q 107.7 . . ?
N3 Mn2 N4 150.77(18) . . ?
N4 Si4 C6 101.1(2) . . ?
N4 Si4 C01P 116.5(2) . . ?
N4 Si4 C023 114.8(2) . . ?
C01P Si4 C6 107.2(2) . . ?
C01P Si4 C023 106.8(3) . . ?
C023 Si4 C6 110.1(2) . . ?
N3 Si3 C00U 113.5(2) . . ?
N3 Si3 C5 102.9(2) . . ?
N3 Si3 C022 116.0(2) . . ?
C00U Si3 C5 108.9(2) . . ?
C00U Si3 C022 108.4(2) . . ?
C022 Si3 C5 106.6(2) . . ?
Si3 N3 Mn2 112.3(2) . . ?
C7 N3 Mn2 123.0(3) . . ?
C7 N3 Si3 124.6(3) . . ?
Si4 N4 Mn2 110.0(2) . . ?
C8 N4 Mn2 123.6(3) . . ?
C8 N4 Si4 126.4(3) . . ?
C6 C00D H00D 119.4 . . ?
C6 C00D C027 121.2(5) . . ?
C027 C00D H00D 119.4 . . ?
C8 C00E C00V 119.6(5) . . ?
C8 C00E C01C 123.9(5) . . ?
C00V C00E C01C 116.5(4) . . ?
C8 C00H C02D 122.0(5) . . ?
C02H C00H C8 119.3(5) . . ?
C02H C00H C02D 118.7(5) . . ?
C00D C6 Si4 119.9(4) . . ?
C016 C6 Si4 122.8(4) . . ?
C016 C6 C00D 117.2(4) . . ?
C5 C00L H00L 119.2 . . ?
C012 C00L H00L 119.2 . . ?
C012 C00L C5 121.7(5) . . ?
C00Q C00M H00M 119.0 . . ?
C01F C00M H00M 119.0 . . ?
C01F C00M C00Q 122.0(5) . . ?
C00E C8 N4 120.2(4) . . ?
C00E C8 C00H 119.4(4) . . ?
C00H C8 N4 120.3(4) . . ?
C00M C00Q C02C 118.3(5) . . ?
C00M C00Q C7 119.1(5) . . ?
C7 C00Q C02C 122.6(5) . . ?
C00X C00S H00S 118.8 . . ?
C01F C00S H00S 118.8 . . ?
C01F C00S C00X 122.3(5) . . ?
Si3 C00U H00A 109.5 . . ?
Si3 C00U H00B 109.5 . . ?
Si3 C00U H00C 109.5 . . ?
H00A C00U H00B 109.5 . . ?
H00A C00U H00C 109.5 . . ?
H00B C00U H00C 109.5 . . ?
C00E C00V H00V 119.9 . . ?
C01O C00V C00E 120.2(5) . . ?
C01O C00V H00V 119.9 . . ?
C00L C5 Si3 120.4(4) . . ?
C01B C5 Si3 123.7(4) . . ?
C01B C5 C00L 115.8(5) . . ?
C00S C00X C013 117.8(4) . . ?
C00S C00X C7 119.7(5) . . ?
C7 C00X C013 122.3(5) . . ?
C00L C012 H012 119.8 . . ?
C01E C012 C00L 120.5(5) . . ?
C01E C012 H012 119.8 . . ?
C00X C013 H013 108.2 . . ?
C00X C013 C01D 110.3(4) . . ?
C01D C013 H013 108.2 . . ?
C01X C013 C00X 112.2(4) . . ?
C01X C013 H013 108.2 . . ?
C01X C013 C01D 109.4(4) . . ?
C6 C016 H016 119.0 . . ?
C6 C016 C01N 122.0(5) . . ?
C01N C016 H016 119.0 . . ?
H01X C017 H01Y 109.5 . . ?
H01X C017 H 109.5 . . ?
H01Y C017 H 109.5 . . ?
C01C C017 H01X 109.5 . . ?
C01C C017 H01Y 109.5 . . ?
C01C C017 H 109.5 . . ?
C5 C01B H01Z 118.7 . . ?
C5 C01B C01I 122.5(5) . . ?
C01I C01B H01Z 118.7 . . ?
C00E C01C C017 112.1(4) . . ?
C00E C01C H01 107.2 . . ?
C017 C01C H01 107.2 . . ?
C024 C01C C00E 112.6(4) . . ?
C024 C01C C017 110.3(5) . . ?
C024 C01C H01 107.2 . . ?
C013 C01D H1 109.5 . . ?
C013 C01D HA 109.5 . . ?
C013 C01D HB 109.5 . . ?
H1 C01D HA 109.5 . . ?
H1 C01D HB 109.5 . . ?
HA C01D HB 109.5 . . ?
C012 C01E H2 120.6 . . ?
C012 C01E C01I 118.7(5) . . ?
C01I C01E H2 120.6 . . ?
C00M C01F H3 120.8 . . ?
C00S C01F C00M 118.5(5) . . ?
C00S C01F H3 120.8 . . ?
C01B C01I H4 119.6 . . ?
C01E C01I C01B 120.8(5) . . ?
C01E C01I H4 119.6 . . ?
C016 C01N H5 120.0 . . ?
C020 C01N C016 120.0(5) . . ?
C020 C01N H5 120.0 . . ?
C00V C01O H6 120.2 . . ?
C02H C01O C00V 119.6(5) . . ?
C02H C01O H6 120.2 . . ?
Si4 C01P H7 109.5 . . ?
Si4 C01P HC 109.5 . . ?
Si4 C01P HD 109.5 . . ?
H7 C01P HC 109.5 . . ?
H7 C01P HD 109.5 . . ?
HC C01P HD 109.5 . . ?
H8 C01Q HE 109.5 . . ?
H8 C01Q HF 109.5 . . ?
HE C01Q HF 109.5 . . ?
C02D C01Q H8 109.5 . . ?
C02D C01Q HE 109.5 . . ?
C02D C01Q HF 109.5 . . ?
C013 C01X H9 109.5 . . ?
C013 C01X HG 109.5 . . ?
C013 C01X HH 109.5 . . ?
H9 C01X HG 109.5 . . ?
H9 C01X HH 109.5 . . ?
HG C01X HH 109.5 . . ?
C01N C020 H020 120.2 . . ?
C027 C020 C01N 119.7(5) . . ?
C027 C020 H020 120.2 . . ?
Si3 C022 H02R 109.5 . . ?
Si3 C022 H02S 109.5 . . ?
Si3 C022 H02T 109.5 . . ?
H02R C022 H02S 109.5 . . ?
H02R C022 H02T 109.5 . . ?
H02S C022 H02T 109.5 . . ?
Si4 C023 H02U 109.5 . . ?
Si4 C023 H02V 109.5 . . ?
Si4 C023 H02W 109.5 . . ?
H02U C023 H02V 109.5 . . ?
H02U C023 H02W 109.5 . . ?
H02V C023 H02W 109.5 . . ?
C01C C024 H02X 109.5 . . ?
C01C C024 H02Y 109.5 . . ?
C01C C024 HI 109.5 . . ?
H02X C024 H02Y 109.5 . . ?
H02X C024 HI 109.5 . . ?
H02Y C024 HI 109.5 . . ?
C00D C027 H027 120.1 . . ?
C020 C027 C00D 119.8(5) . . ?
C020 C027 H027 120.1 . . ?
H02Z C029 HJ 109.5 . . ?
H02Z C029 HK 109.5 . . ?
HJ C029 HK 109.5 . . ?
C02C C029 H02Z 109.5 . . ?
C02C C029 HJ 109.5 . . ?
C02C C029 HK 109.5 . . ?
C00Q C02C C029 112.0(4) . . ?
C00Q C02C H02 107.6 . . ?
C00Q C02C C02I 111.9(4) . . ?
C029 C02C H02 107.6 . . ?
C02I C02C C029 109.8(4) . . ?
C02I C02C H02 107.6 . . ?
C00H C02D C01Q 111.6(4) . . ?
C00H C02D H10 107.7 . . ?
C00H C02D C02K 112.3(5) . . ?
C01Q C02D H10 107.7 . . ?
C01Q C02D C02K 109.6(5) . . ?
C02K C02D H10 107.7 . . ?
C00Q C7 N3 121.0(5) . . ?
C00X C7 N3 120.5(5) . . ?
C00X C7 C00Q 118.4(5) . . ?
C00H C02H H11 119.1 . . ?
C01O C02H C00H 121.9(5) . . ?
C01O C02H H11 119.1 . . ?
C02C C02I H12 109.5 . . ?
C02C C02I HL 109.5 . . ?
C02C C02I HM 109.5 . . ?
H12 C02I HL 109.5 . . ?
H12 C02I HM 109.5 . . ?
HL C02I HM 109.5 . . ?
C02D C02K H13 109.5 . . ?
C02D C02K HN 109.5 . . ?
C02D C02K HO 109.5 . . ?
H13 C02K HN 109.5 . . ?
H13 C02K HO 109.5 . . ?
HN C02K HO 109.5 . . ?

loop_
_geom_bond_atom_site_label_1
_geom_bond_atom_site_label_2
_geom_bond_distance
_geom_bond_site_symmetry_2
_geom_bond_publ_flag
Mn1 N1 1.955(4) . ?
Mn1 N2 1.941(4) . ?
Si2 N2 1.717(4) . ?
Si2 C2 1.887(5) . ?
Si2 C01L 1.870(5) . ?
Si2 C01Z 1.872(5) . ?
Si1 N1 1.711(4) . ?
Si1 C1 1.880(5) . ?
Si1 C01M 1.870(5) . ?
Si1 C021 1.864(5) . ?
N1 C3 1.425(6) . ?
N2 C4 1.417(6) . ?
C0AA H0AA 0.9800 . ?
C0AA H0AB 0.9800 . ?
C0AA H0AC 0.9800 . ?
C0AA C02J 1.532(7) . ?
C1AA H1AA 0.9800 . ?
C1AA H1AB 0.9800 . ?
C1AA H1AC 0.9800 . ?
C1AA C02G 1.524(7) . ?
C00G C4 1.420(7) . ?
C00G C00P 1.406(7) . ?
C00G C018 1.512(7) . ?
C4 C00Y 1.411(7) . ?
C00K H00K 0.9500 . ?
C00K C2 1.401(7) . ?
C00K C01H 1.374(6) . ?
C2 C01K 1.401(7) . ?
C00P H00P 0.9500 . ?
C00P C014 1.382(7) . ?
C00R H00R 0.9500 . ?
C00R C01G 1.392(7) . ?
C00R C01U 1.362(7) . ?
C00T H00T 0.9500 . ?
C00T C00Z 1.387(7) . ?
C00T C01U 1.388(7) . ?
C00Y C028 1.401(6) . ?
C00Y C02J 1.527(7) . ?
C00Z C3 1.417(7) . ?
C00Z C02G 1.506(7) . ?
C010 H010 1.0000 . ?
C010 C01G 1.498(7) . ?
C010 C01T 1.546(7) . ?
C010 C01Y 1.520(7) . ?
C011 H011 0.9500 . ?
C011 C01A 1.373(7) . ?
C011 C01V 1.383(7) . ?
C014 H014 0.9500 . ?
C014 C028 1.376(7) . ?
C1 C019 1.420(6) . ?
C1 C01V 1.399(7) . ?
C018 H018 1.0000 . ?
C018 C02A 1.526(7) . ?
C018 C02F 1.542(7) . ?
C019 H019 0.9500 . ?
C019 C01W 1.365(7) . ?
C01A H01A 0.9500 . ?
C01A C01W 1.378(7) . ?
C01G C3 1.429(7) . ?
C01H H01H 0.9500 . ?
C01H C01S 1.393(7) . ?
C01K H01K 0.9500 . ?
C01K C01R 1.376(7) . ?
C01L H01B 0.9800 . ?
C01L H01C 0.9800 . ?
C01L H01D 0.9800 . ?
C01M H01E 0.9800 . ?
C01M H01F 0.9800 . ?
C01M H01G 0.9800 . ?
C01R H01R 0.9500 . ?
C01R C01S 1.372(7) . ?
C01S H01S 0.9500 . ?
C01T H01I 0.9800 . ?
C01T H01J 0.9800 . ?
C01T H01L 0.9800 . ?
C01U H01U 0.9500 . ?
C01V H01V 0.9500 . ?
C01W H01W 0.9500 . ?
C01Y H01M 0.9800 . ?
C01Y H01N 0.9800 . ?
C01Y H01O 0.9800 . ?
C01Z H01P 0.9800 . ?
C01Z H01Q 0.9800 . ?
C01Z H01T 0.9800 . ?
C021 H02A 0.9800 . ?
C021 H02B 0.9800 . ?
C021 H02C 0.9800 . ?
C025 H02D 0.9800 . ?
C025 H02E 0.9800 . ?
C025 H02F 0.9800 . ?
C025 C02G 1.530(7) . ?
C028 H028 0.9500 . ?
C02A H02G 0.9800 . ?
C02A H02H 0.9800 . ?
C02A H02I 0.9800 . ?
C02B H02J 0.9800 . ?
C02B H02K 0.9800 . ?
C02B H02L 0.9800 . ?
C02B C02J 1.527(7) . ?
C02F H02M 0.9800 . ?
C02F H02N 0.9800 . ?
C02F H02O 0.9800 . ?
C02G H02P 1.0000 . ?
C02J H02Q 1.0000 . ?
Mn2 N3 1.940(4) . ?
Mn2 N4 1.948(4) . ?
Si4 N4 1.703(4) . ?
Si4 C6 1.893(5) . ?
Si4 C01P 1.852(6) . ?
Si4 C023 1.863(6) . ?
Si3 N3 1.702(4) . ?
Si3 C00U 1.869(5) . ?
Si3 C5 1.892(5) . ?
Si3 C022 1.875(6) . ?
N3 C7 1.431(6) . ?
N4 C8 1.428(6) . ?
C00D H00D 0.9500 . ?
C00D C6 1.403(7) . ?
C00D C027 1.404(7) . ?
C00E C8 1.389(7) . ?
C00E C00V 1.413(6) . ?
C00E C01C 1.523(7) . ?
C00H C8 1.421(7) . ?
C00H C02D 1.515(7) . ?
C00H C02H 1.377(7) . ?
C6 C016 1.387(7) . ?
C00L H00L 0.9500 . ?
C00L C5 1.409(7) . ?
C00L C012 1.394(7) . ?
C00M H00M 0.9500 . ?
C00M C00Q 1.394(7) . ?
C00M C01F 1.379(7) . ?
C00Q C02C 1.506(7) . ?
C00Q C7 1.421(7) . ?
C00S H00S 0.9500 . ?
C00S C00X 1.380(7) . ?
C00S C01F 1.374(7) . ?
C00U H00A 0.9800 . ?
C00U H00B 0.9800 . ?
C00U H00C 0.9800 . ?
C00V H00V 0.9500 . ?
C00V C01O 1.390(7) . ?
C5 C01B 1.376(7) . ?
C00X C013 1.528(7) . ?
C00X C7 1.412(7) . ?
C012 H012 0.9500 . ?
C012 C01E 1.367(7) . ?
C013 H013 1.0000 . ?
C013 C01D 1.533(7) . ?
C013 C01X 1.526(6) . ?
C016 H016 0.9500 . ?
C016 C01N 1.389(7) . ?
C017 H01X 0.9800 . ?
C017 H01Y 0.9800 . ?
C017 H 0.9800 . ?
C017 C01C 1.530(7) . ?
C01B H01Z 0.9500 . ?
C01B C01I 1.383(7) . ?
C01C H01 1.0000 . ?
C01C C024 1.522(7) . ?
C01D H1 0.9800 . ?
C01D HA 0.9800 . ?
C01D HB 0.9800 . ?
C01E H2 0.9500 . ?
C01E C01I 1.376(8) . ?
C01F H3 0.9500 . ?
C01I H4 0.9500 . ?
C01N H5 0.9500 . ?
C01N C020 1.386(7) . ?
C01O H6 0.9500 . ?
C01O C02H 1.372(8) . ?
C01P H7 0.9800 . ?
C01P HC 0.9800 . ?
C01P HD 0.9800 . ?
C01Q H8 0.9800 . ?
C01Q HE 0.9800 . ?
C01Q HF 0.9800 . ?
C01Q C02D 1.533(7) . ?
C01X H9 0.9800 . ?
C01X HG 0.9800 . ?
C01X HH 0.9800 . ?
C020 H020 0.9500 . ?
C020 C027 1.380(7) . ?
C022 H02R 0.9800 . ?
C022 H02S 0.9800 . ?
C022 H02T 0.9800 . ?
C023 H02U 0.9800 . ?
C023 H02V 0.9800 . ?
C023 H02W 0.9800 . ?
C024 H02X 0.9800 . ?
C024 H02Y 0.9800 . ?
C024 HI 0.9800 . ?
C027 H027 0.9500 . ?
C029 H02Z 0.9800 . ?
C029 HJ 0.9800 . ?
C029 HK 0.9800 . ?
C029 C02C 1.531(7) . ?
C02C H02 1.0000 . ?
C02C C02I 1.531(7) . ?
C02D H10 1.0000 . ?
C02D C02K 1.550(7) . ?
C02H H11 0.9500 . ?
C02I H12 0.9800 . ?
C02I HL 0.9800 . ?
C02I HM 0.9800 . ?
C02K H13 0.9800 . ?
C02K HN 0.9800 . ?
C02K HO 0.9800 . ?

loop_
_geom_torsion_atom_site_label_1
_geom_torsion_atom_site_label_2
_geom_torsion_atom_site_label_3
_geom_torsion_atom_site_label_4
_geom_torsion
_geom_torsion_site_symmetry_1
_geom_torsion_site_symmetry_2
_geom_torsion_site_symmetry_3
_geom_torsion_site_symmetry_4
_geom_torsion_publ_flag
Mn1 N1 C3 C00Z -89.6(5) . . . . ?
Mn1 N1 C3 C01G 88.7(5) . . . . ?
Mn1 N2 C4 C00G -87.8(5) . . . . ?
Mn1 N2 C4 C00Y 88.7(5) . . . . ?
Si2 N2 C4 C00G 89.4(5) . . . . ?
Si2 N2 C4 C00Y -94.0(5) . . . . ?
Si2 C2 C01K C01R -178.6(4) . . . . ?
Si1 N1 C3 C00Z 88.6(5) . . . . ?
Si1 N1 C3 C01G -93.1(5) . . . . ?
Si1 C1 C019 C01W 178.4(4) . . . . ?
Si1 C1 C01V C011 179.8(4) . . . . ?
N1 Si1 C1 C019 130.6(4) . . . . ?
N1 Si1 C1 C01V -49.9(5) . . . . ?
N2 Si2 C2 C00K -52.6(4) . . . . ?
N2 Si2 C2 C01K 126.1(4) . . . . ?
N2 C4 C00Y C028 -177.4(4) . . . . ?
N2 C4 C00Y C02J 1.0(7) . . . . ?
C00G C4 C00Y C028 -0.8(7) . . . . ?
C00G C4 C00Y C02J 177.5(4) . . . . ?
C00G C00P C014 C028 -1.1(8) . . . . ?
C4 C00G C00P C014 1.2(8) . . . . ?
C4 C00G C018 C02A 114.1(5) . . . . ?
C4 C00G C018 C02F -121.9(5) . . . . ?
C4 C00Y C028 C014 0.9(7) . . . . ?
C4 C00Y C02J C0AA 127.7(5) . . . . ?
C4 C00Y C02J C02B -108.0(5) . . . . ?
C00K C2 C01K C01R 0.2(7) . . . . ?
C00K C01H C01S C01R -1.6(8) . . . . ?
C2 Si2 N2 Mn1 -16.5(3) . . . . ?
C2 Si2 N2 C4 166.0(4) . . . . ?
C2 C00K C01H C01S 1.0(8) . . . . ?
C2 C01K C01R C01S -0.8(8) . . . . ?
C00P C00G C4 N2 176.4(4) . . . . ?
C00P C00G C4 C00Y -0.2(7) . . . . ?
C00P C00G C018 C02A -64.3(6) . . . . ?
C00P C00G C018 C02F 59.7(7) . . . . ?
C00P C014 C028 C00Y 0.0(8) . . . . ?
C00R C01G C3 N1 -178.4(4) . . . . ?
C00R C01G C3 C00Z -0.1(7) . . . . ?
C00T C00Z C3 N1 177.7(4) . . . . ?
C00T C00Z C3 C01G -0.6(7) . . . . ?
C00T C00Z C02G C1AA -66.2(6) . . . . ?
C00T C00Z C02G C025 57.0(6) . . . . ?
C00Z C00T C01U C00R -0.5(8) . . . . ?
C010 C01G C3 N1 -2.0(7) . . . . ?
C010 C01G C3 C00Z 176.3(5) . . . . ?
C011 C01A C01W C019 -0.4(8) . . . . ?
C1 Si1 N1 Mn1 -13.9(3) . . . . ?
C1 Si1 N1 C3 167.7(4) . . . . ?
C1 C019 C01W C01A 1.6(8) . . . . ?
C018 C00G C4 N2 -2.0(7) . . . . ?
C018 C00G C4 C00Y -178.6(5) . . . . ?
C018 C00G C00P C014 179.7(5) . . . . ?
C019 C1 C01V C011 -0.7(7) . . . . ?
C01A C011 C01V C1 1.9(8) . . . . ?
C01G C00R C01U C00T -0.2(8) . . . . ?
C01H C00K C2 Si2 178.5(4) . . . . ?
C01H C00K C2 C01K -0.3(7) . . . . ?
C01K C01R C01S C01H 1.5(8) . . . . ?
C01L Si2 N2 Mn1 99.5(3) . . . . ?
C01L Si2 N2 C4 -78.1(5) . . . . ?
C01L Si2 C2 C00K -175.4(4) . . . . ?
C01L Si2 C2 C01K 3.4(5) . . . . ?
C01M Si1 N1 Mn1 -131.2(2) . . . . ?
C01M Si1 N1 C3 50.4(5) . . . . ?
C01M Si1 C1 C019 -109.6(4) . . . . ?
C01M Si1 C1 C01V 69.9(5) . . . . ?
C01T C010 C01G C00R 69.1(6) . . . . ?
C01T C010 C01G C3 -107.2(6) . . . . ?
C01U C00R C01G C010 -176.0(5) . . . . ?
C01U C00R C01G C3 0.5(8) . . . . ?
C01U C00T C00Z C3 1.0(7) . . . . ?
C01U C00T C00Z C02G 179.4(5) . . . . ?
C01V C011 C01A C01W -1.4(8) . . . . ?
C01V C1 C019 C01W -1.1(7) . . . . ?
C01Y C010 C01G C00R -53.9(6) . . . . ?
C01Y C010 C01G C3 129.7(5) . . . . ?
C01Z Si2 N2 Mn1 -136.0(2) . . . . ?
C01Z Si2 N2 C4 46.4(5) . . . . ?
C01Z Si2 C2 C00K 68.4(5) . . . . ?
C01Z Si2 C2 C01K -112.8(4) . . . . ?
C021 Si1 N1 Mn1 103.4(3) . . . . ?
C021 Si1 N1 C3 -75.0(4) . . . . ?
C021 Si1 C1 C019 7.2(5) . . . . ?
C021 Si1 C1 C01V -173.3(4) . . . . ?
C3 C00Z C02G C1AA 112.2(6) . . . . ?
C3 C00Z C02G C025 -124.6(5) . . . . ?
C028 C00Y C02J C0AA -53.9(6) . . . . ?
C028 C00Y C02J C02B 70.4(6) . . . . ?
C02G C00Z C3 N1 -0.7(7) . . . . ?
C02G C00Z C3 C01G -179.0(5) . . . . ?
C02J C00Y C028 C014 -177.5(5) . . . . ?
Mn2 N3 C7 C00Q -87.8(5) . . . . ?
Mn2 N3 C7 C00X 89.8(5) . . . . ?
Mn2 N4 C8 C00E -90.3(5) . . . . ?
Mn2 N4 C8 C00H 86.4(5) . . . . ?
Si4 N4 C8 C00E 89.1(5) . . . . ?
Si4 N4 C8 C00H -94.3(5) . . . . ?
Si4 C6 C016 C01N 178.6(4) . . . . ?
Si3 N3 C7 C00Q 89.7(5) . . . . ?
Si3 N3 C7 C00X -92.7(5) . . . . ?
Si3 C5 C01B C01I 178.3(4) . . . . ?
N3 Si3 C5 C00L -48.6(4) . . . . ?
N3 Si3 C5 C01B 133.6(4) . . . . ?
N4 Si4 C6 C00D -57.1(4) . . . . ?
N4 Si4 C6 C016 121.6(4) . . . . ?
C00D C6 C016 C01N -2.6(7) . . . . ?
C00E C00V C01O C02H -0.4(7) . . . . ?
C6 Si4 N4 Mn2 -12.4(3) . . . . ?
C6 Si4 N4 C8 168.2(4) . . . . ?
C6 C00D C027 C020 -1.0(8) . . . . ?
C6 C016 C01N C020 1.4(8) . . . . ?
C00L C5 C01B C01I 0.4(7) . . . . ?
C00L C012 C01E C01I 0.2(8) . . . . ?
C00M C00Q C02C C029 60.1(6) . . . . ?
C00M C00Q C02C C02I -63.7(6) . . . . ?
C00M C00Q C7 N3 176.5(4) . . . . ?
C00M C00Q C7 C00X -1.1(6) . . . . ?
C8 C00E C00V C01O 0.7(7) . . . . ?
C8 C00E C01C C017 -116.6(5) . . . . ?
C8 C00E C01C C024 118.3(5) . . . . ?
C8 C00H C02D C01Q -114.0(5) . . . . ?
C8 C00H C02D C02K 122.4(5) . . . . ?
C8 C00H C02H C01O 1.3(7) . . . . ?
C00Q C00M C01F C00S -0.9(7) . . . . ?
C00S C00X C013 C01D 67.8(5) . . . . ?
C00S C00X C013 C01X -54.5(6) . . . . ?
C00S C00X C7 N3 -177.1(4) . . . . ?
C00S C00X C7 C00Q 0.5(6) . . . . ?
C00U Si3 N3 Mn2 -132.2(2) . . . . ?
C00U Si3 N3 C7 50.0(5) . . . . ?
C00U Si3 C5 C00L 72.0(4) . . . . ?
C00U Si3 C5 C01B -105.8(4) . . . . ?
C00V C00E C8 N4 176.7(4) . . . . ?
C00V C00E C8 C00H 0.0(7) . . . . ?
C00V C00E C01C C017 63.8(6) . . . . ?
C00V C00E C01C C024 -61.2(6) . . . . ?
C00V C01O C02H C00H -0.6(8) . . . . ?
C5 Si3 N3 Mn2 -14.7(3) . . . . ?
C5 Si3 N3 C7 167.5(4) . . . . ?
C5 C00L C012 C01E 1.5(8) . . . . ?
C5 C01B C01I C01E 1.3(8) . . . . ?
C00X C00S C01F C00M 0.2(7) . . . . ?
C012 C00L C5 Si3 -179.7(4) . . . . ?
C012 C00L C5 C01B -1.7(7) . . . . ?
C012 C01E C01I C01B -1.5(8) . . . . ?
C013 C00X C7 N3 -2.3(7) . . . . ?
C013 C00X C7 C00Q 175.3(4) . . . . ?
C016 C01N C020 C027 0.1(8) . . . . ?
C01C C00E C8 N4 -2.9(7) . . . . ?
C01C C00E C8 C00H -179.5(4) . . . . ?
C01C C00E C00V C01O -179.7(4) . . . . ?
C01F C00M C00Q C02C 178.7(4) . . . . ?
C01F C00M C00Q C7 1.4(7) . . . . ?
C01F C00S C00X C013 -175.1(4) . . . . ?
C01F C00S C00X C7 -0.1(7) . . . . ?
C01N C020 C027 C00D -0.3(8) . . . . ?
C01P Si4 N4 Mn2 103.4(3) . . . . ?
C01P Si4 N4 C8 -76.0(5) . . . . ?
C01P Si4 C6 C00D -179.6(4) . . . . ?
C01P Si4 C6 C016 -0.8(5) . . . . ?
C022 Si3 N3 Mn2 101.3(3) . . . . ?
C022 Si3 N3 C7 -76.5(5) . . . . ?
C022 Si3 C5 C00L -171.2(4) . . . . ?
C022 Si3 C5 C01B 11.0(5) . . . . ?
C023 Si4 N4 Mn2 -130.8(3) . . . . ?
C023 Si4 N4 C8 49.8(5) . . . . ?
C023 Si4 C6 C00D 64.6(4) . . . . ?
C023 Si4 C6 C016 -116.6(4) . . . . ?
C027 C00D C6 Si4 -178.8(4) . . . . ?
C027 C00D C6 C016 2.4(7) . . . . ?
C02C C00Q C7 N3 -0.7(7) . . . . ?
C02C C00Q C7 C00X -178.4(4) . . . . ?
C02D C00H C8 N4 0.4(7) . . . . ?
C02D C00H C8 C00E 177.0(4) . . . . ?
C02D C00H C02H C01O -176.8(4) . . . . ?
C7 C00Q C02C C029 -122.6(5) . . . . ?
C7 C00Q C02C C02I 113.5(5) . . . . ?
C7 C00X C013 C01D -107.1(5) . . . . ?
C7 C00X C013 C01X 130.6(5) . . . . ?
C02H C00H C8 N4 -177.6(4) . . . . ?
C02H C00H C8 C00E -1.0(7) . . . . ?
C02H C00H C02D C01Q 64.0(6) . . . . ?
C02H C00H C02D C02K -59.6(6) . . . . ?

loop_
_twin_individual_id
_twin_individual_mass_fraction_refined
1 0.7535(8)
2 0.2465(8)
